data_4348073
loop_
_publ_author_name
'Huang, Hui-Lin'
'Huang, Yu-Ting'
'Wang, Sue-Lein'

_publ_section_title
;
 A Crystalline Mesolamellar Gallium Phosphate with Zwitterionic-type
 Templates Exhibiting Green Afterglow Property.
;
_journal_issue 14
_journal_name_full 'Inorganic chemistry'
_journal_page_first 6836
_journal_page_last 6838
_journal_paper_doi 10.1021/acs.inorgchem.6b00941
_journal_volume 55
_journal_year 2016
_chemical_formula_sum 'C31 H68 Ga3 N4 O20 P4'
_chemical_formula_weight 1149.94
_chemical_name_common 1
_space_group_IT_number 15
_space_group_name_Hall '-C 2yc'
_space_group_name_H-M_alt 'C 1 2/c 1'
_symmetry_cell_setting monoclinic
_symmetry_space_group_name_H-M 'C 1 2/c 1'
_atom_sites_solution_hydrogens geom
_atom_sites_solution_primary direct
_atom_sites_solution_secondary difmap
_audit_creation_method SHELXL-97
_cell_angle_alpha 90.00
_cell_angle_beta 97.4690(10)
_cell_angle_gamma 90.00
_cell_formula_units_Z 4
_cell_length_a 44.3701(8)
_cell_length_b 10.5076(2)
_cell_length_c 9.3747(2)
_cell_measurement_reflns_used 12199
_cell_measurement_temperature 296(2)
_cell_measurement_theta_max 28.2775
_cell_measurement_theta_min 2.778
_cell_volume 4333.62(15)
_computing_cell_refinement 'Bruker SMART'
_computing_data_collection 'Bruker SMART'
_computing_data_reduction 'Bruker SHELXTL'
_computing_molecular_graphics 'Bruker SHELXTL'
_computing_publication_material 'Bruker SHELXTL'
_computing_structure_refinement 'SHELXL-97 (Sheldrick, 2008)'
_computing_structure_solution 'SHELXS-97 (Sheldrick, 2008)'
_diffrn_ambient_temperature 296(2)
_diffrn_measured_fraction_theta_full 0.998
_diffrn_measured_fraction_theta_max 0.998
_diffrn_measurement_device_type 'Bruker APEX-II CCD'
_diffrn_measurement_method '\f and \w scans'
_diffrn_radiation_monochromator graphite
_diffrn_radiation_source 'fine-focus sealed tube'
_diffrn_radiation_type MoK\a
_diffrn_radiation_wavelength 0.71073
_diffrn_reflns_av_R_equivalents 0.0290
_diffrn_reflns_av_sigmaI/netI 0.0268
_diffrn_reflns_limit_h_max 57
_diffrn_reflns_limit_h_min -59
_diffrn_reflns_limit_k_max 13
_diffrn_reflns_limit_k_min -13
_diffrn_reflns_limit_l_max 12
_diffrn_reflns_limit_l_min -12
_diffrn_reflns_number 21367
_diffrn_reflns_theta_full 28.29
_diffrn_reflns_theta_max 28.29
_diffrn_reflns_theta_min 1.85
_exptl_absorpt_coefficient_mu 2.083
_exptl_absorpt_correction_T_max 0.7457
_exptl_absorpt_correction_T_min 0.6987
_exptl_absorpt_correction_type empirical
_exptl_crystal_colour Colorless
_exptl_crystal_density_diffrn 1.763
_exptl_crystal_density_meas ?
_exptl_crystal_density_method 'not measured'
_exptl_crystal_description Lamellar
_exptl_crystal_F_000 2380
_exptl_crystal_size_max 0.3
_exptl_crystal_size_mid 0.3
_exptl_crystal_size_min 0.05
_refine_diff_density_max 0.988
_refine_diff_density_min -0.603
_refine_diff_density_rms 0.080
_refine_ls_extinction_method none
_refine_ls_goodness_of_fit_ref 1.058
_refine_ls_hydrogen_treatment constr
_refine_ls_matrix_type full
_refine_ls_number_parameters 359
_refine_ls_number_reflns 5381
_refine_ls_number_restraints 0
_refine_ls_restrained_S_all 1.058
_refine_ls_R_factor_all 0.0321
_refine_ls_R_factor_gt 0.0262
_refine_ls_shift/su_max 0.001
_refine_ls_shift/su_mean 0.000
_refine_ls_structure_factor_coef Fsqd
_refine_ls_weighting_details 'calc w=1/[\s^2^(Fo^2^)+(0.0271P)^2^+10.3711P] where P=(Fo^2^+2Fc^2^)/3'
_refine_ls_weighting_scheme calc
_refine_ls_wR_factor_gt 0.0639
_refine_ls_wR_factor_ref 0.0666
_reflns_d_resolution_high 0.7498
_reflns_number_gt 4707
_reflns_number_total 5381
_reflns_threshold_expression >2sigma(I)
_cod_data_source_file ic6b00941_si_002.cif
_cod_data_source_block 1
_cod_depositor_comments
;
The following automatic conversions were performed:

data item '_symmetry_cell_setting' value 'Monoclinic' was changed to
'monoclinic' in accordance with the
/home/saulius/struct/COD-crude-data/automatic-downloads/DataCite-retrospective/ACS/depositions/lib/dictionaries/cif_core.dic
dictionary named 'cif_core.dic' version 2.4.2 last updated on
2011-04-26.

data item '_exptl_crystal_density_meas' value 'not measured' was
changed to '?' -- the value is perceived as not measured.

Automatic conversion script
Id: cif_fix_values 6909 2019-04-08 15:41:33Z antanas 
;
_cod_original_sg_symbol_H-M C2/c
_cod_database_code 4348073
_shelx_title ' 1 in C2/c'
_shelx_f_calc_maximum 531.21
_shelx_f_squared_multiplier 1.000

loop_
_symmetry_equiv_pos_as_xyz
'x, y, z'
'-x, y, -z+1/2'
'x+1/2, y+1/2, z'
'-x+1/2, y+1/2, -z+1/2'
'-x, -y, -z'
'x, -y, z-1/2'
'-x+1/2, -y+1/2, -z'
'x+1/2, -y+1/2, z-1/2'

loop_
_atom_site_label
_atom_site_type_symbol
_atom_site_fract_x
_atom_site_fract_y
_atom_site_fract_z
_atom_site_U_iso_or_equiv
_atom_site_adp_type
_atom_site_occupancy
_atom_site_symmetry_multiplicity
_atom_site_calc_flag
_atom_site_refinement_flags
_atom_site_disorder_assembly
_atom_site_disorder_group
Ga1 Ga -0.237057(5) 1.93417(2) 0.30237(2) 0.00673(6) Uani 1 1 d . . .
Ga2 Ga -0.2500 1.7500 0.0000 0.00599(7) Uani 1 2 d S . .
P1 P -0.216629(11) 1.48508(5) -0.02924(5) 0.00677(10) Uani 1 1 d . . .
P2 P -0.199491(11) 2.01679(5) 0.53992(5) 0.00690(10) Uani 1 1 d . . .
O1 O -0.23841(3) 1.45857(13) -0.16972(13) 0.0091(3) Uani 1 1 d . . .
O2 O -0.22927(3) 1.41107(13) 0.09269(13) 0.0089(3) Uani 1 1 d . . .
O3 O -0.21611(3) 1.63086(12) 0.00229(13) 0.0075(3) Uani 1 1 d . . .
O4 O -0.18469(3) 1.44307(13) -0.04135(14) 0.0110(3) Uani 1 1 d . . .
O5 O -0.16719(3) 2.06689(13) 0.52230(14) 0.0114(3) Uani 1 1 d . . .
O6 O -0.20158(3) 2.01235(13) 0.70086(13) 0.0088(3) Uani 1 1 d . . .
O7 O -0.20589(3) 1.88869(13) 0.46314(13) 0.0084(3) Uani 1 1 d . . .
O8 O -0.22306(3) 2.10715(13) 0.45553(13) 0.0083(3) Uani 1 1 d . . .
O9 O -0.24006(3) 1.77701(13) 0.20596(13) 0.0085(3) Uani 1 1 d . . .
O10 O 0.11646(7) 0.9814(3) 0.3579(3) 0.0197(7) Uani 0.50 1 d P . .
O11 O 0.13064(7) 0.9587(3) 0.1396(3) 0.0218(7) Uani 0.50 1 d P . .
N1 N -0.17233(4) 1.28851(18) -0.24531(18) 0.0150(4) Uani 1 1 d . . .
N2 N 0.18794(4) 1.25802(16) 0.23809(18) 0.0131(3) Uani 1 1 d . . .
C1 C -0.14320(11) 1.3360(5) -0.3019(5) 0.0156(7) Uani 0.5267(14) 1 d P A 1
H1A H -0.1364 1.2731 -0.3664 0.019 Uiso 0.5267(14) 1 calc PR A 1
H1B H -0.1475 1.4144 -0.3554 0.019 Uiso 0.5267(14) 1 calc PR A 1
C2 C -0.11845(9) 1.3591(4) -0.1776(4) 0.0182(6) Uani 0.5267(14) 1 d P A 1
H2A H -0.1176 1.2874 -0.1120 0.022 Uiso 0.5267(14) 1 calc PR A 1
H2B H -0.1234 1.4344 -0.1254 0.022 Uiso 0.5267(14) 1 calc PR A 1
C3 C -0.08730(10) 1.3772(5) -0.2284(5) 0.0228(7) Uani 0.5267(14) 1 d P A 1
H3A H -0.0831 1.3054 -0.2877 0.027 Uiso 0.5267(14) 1 calc PR A 1
H3B H -0.0876 1.4535 -0.2868 0.027 Uiso 0.5267(14) 1 calc PR A 1
C4 C -0.06226(10) 1.3885(5) -0.1013(5) 0.0244(7) Uani 0.5267(14) 1 d P A 1
H4A H -0.0639 1.3171 -0.0371 0.029 Uiso 0.5267(14) 1 calc PR A 1
H4B H -0.0655 1.4656 -0.0486 0.029 Uiso 0.5267(14) 1 calc PR A 1
C5 C -0.03008(10) 1.3914(5) -0.1429(5) 0.0276(8) Uani 0.5267(14) 1 d P A 1
H5A H -0.0271 1.3175 -0.2014 0.033 Uiso 0.5267(14) 1 calc PR A 1
H5B H -0.0277 1.4667 -0.2003 0.033 Uiso 0.5267(14) 1 calc PR A 1
C6 C -0.00605(10) 1.3923(5) -0.0115(5) 0.0255(7) Uani 0.5267(14) 1 d P A 1
H6A H -0.0084 1.4693 0.0431 0.031 Uiso 0.5267(14) 1 calc PR A 1
H6B H -0.0096 1.3204 0.0491 0.031 Uiso 0.5267(14) 1 calc PR A 1
C7 C 0.02631(10) 1.3859(5) -0.0464(5) 0.0284(8) Uani 0.5267(14) 1 d P A 1
H7A H 0.0284 1.3124 -0.1069 0.034 Uiso 0.5267(14) 1 calc PR A 1
H7B H 0.0305 1.4613 -0.1004 0.034 Uiso 0.5267(14) 1 calc PR A 1
C8 C 0.04949(10) 1.3769(5) 0.0868(5) 0.0248(7) Uani 0.5267(14) 1 d P A 1
H8A H 0.0447 1.3035 0.1426 0.030 Uiso 0.5267(14) 1 calc PR A 1
H8B H 0.0478 1.4520 0.1454 0.030 Uiso 0.5267(14) 1 calc PR A 1
C9 C 0.08208(10) 1.3653(5) 0.0544(5) 0.0272(8) Uani 0.5267(14) 1 d P A 1
H9A H 0.0832 1.2969 -0.0143 0.033 Uiso 0.5267(14) 1 calc PR A 1
H9B H 0.0877 1.4435 0.0097 0.033 Uiso 0.5267(14) 1 calc PR A 1
C10 C 0.10466(10) 1.3396(5) 0.1849(5) 0.0244(7) Uani 0.5267(14) 1 d P A 1
H10A H 0.0978 1.2671 0.2362 0.029 Uiso 0.5267(14) 1 calc PR A 1
H10B H 0.1055 1.4127 0.2485 0.029 Uiso 0.5267(14) 1 calc PR A 1
C11 C 0.13650(10) 1.3127(5) 0.1470(5) 0.0237(7) Uani 0.5267(14) 1 d P A 1
H11A H 0.1356 1.2426 0.0792 0.028 Uiso 0.5267(14) 1 calc PR A 1
H11B H 0.1440 1.3871 0.1013 0.028 Uiso 0.5267(14) 1 calc PR A 1
C12 C 0.15806(11) 1.2797(5) 0.2794(5) 0.0154(7) Uani 0.5267(14) 1 d P A 1
H12A H 0.1589 1.3489 0.3483 0.018 Uiso 0.5267(14) 1 calc PR A 1
H12B H 0.1511 1.2038 0.3241 0.018 Uiso 0.5267(14) 1 calc PR A 1
C1' C -0.13985(12) 1.2860(5) -0.2580(5) 0.0156(7) Uani 0.4733(14) 1 d P A 2
H1'A H -0.1344 1.3663 -0.2991 0.019 Uiso 0.4733(14) 1 calc PR A 2
H1'B H -0.1362 1.2193 -0.3251 0.019 Uiso 0.4733(14) 1 calc PR A 2
C2' C -0.11910(11) 1.2648(5) -0.1202(5) 0.0182(6) Uani 0.4733(14) 1 d P A 2
H2'A H -0.1250 1.1874 -0.0748 0.022 Uiso 0.4733(14) 1 calc PR A 2
H2'B H -0.1211 1.3350 -0.0550 0.022 Uiso 0.4733(14) 1 calc PR A 2
C3' C -0.08604(11) 1.2540(5) -0.1479(5) 0.0228(7) Uani 0.4733(14) 1 d P A 2
H3'A H -0.0839 1.1777 -0.2040 0.027 Uiso 0.4733(14) 1 calc PR A 2
H3'B H -0.0813 1.3262 -0.2056 0.027 Uiso 0.4733(14) 1 calc PR A 2
C4' C -0.06293(11) 1.2491(5) -0.0141(5) 0.0244(7) Uani 0.4733(14) 1 d P A 2
H4'A H -0.0686 1.1816 0.0480 0.029 Uiso 0.4733(14) 1 calc PR A 2
H4'B H -0.0636 1.3288 0.0376 0.029 Uiso 0.4733(14) 1 calc PR A 2
C5' C -0.03057(12) 1.2263(6) -0.0449(6) 0.0276(8) Uani 0.4733(14) 1 d P A 2
H5'A H -0.0292 1.1409 -0.0827 0.033 Uiso 0.4733(14) 1 calc PR A 2
H5'B H -0.0262 1.2853 -0.1191 0.033 Uiso 0.4733(14) 1 calc PR A 2
C6' C -0.00647(11) 1.2415(6) 0.0845(6) 0.0255(7) Uani 0.4733(14) 1 d P A 2
H6'A H -0.0115 1.1854 0.1602 0.031 Uiso 0.4733(14) 1 calc PR A 2
H6'B H -0.0073 1.3281 0.1196 0.031 Uiso 0.4733(14) 1 calc PR A 2
C7' C 0.02608(12) 1.2134(6) 0.0571(6) 0.0284(8) Uani 0.4733(14) 1 d P A 2
H7'A H 0.0274 1.1249 0.0292 0.034 Uiso 0.4733(14) 1 calc PR A 2
H7'B H 0.0308 1.2653 -0.0226 0.034 Uiso 0.4733(14) 1 calc PR A 2
C8' C 0.04939(11) 1.2384(5) 0.1856(6) 0.0248(7) Uani 0.4733(14) 1 d P A 2
H8'A H 0.0441 1.1882 0.2655 0.030 Uiso 0.4733(14) 1 calc PR A 2
H8'B H 0.0480 1.3273 0.2119 0.030 Uiso 0.4733(14) 1 calc PR A 2
C9' C 0.08243(12) 1.2098(6) 0.1675(6) 0.0272(8) Uani 0.4733(14) 1 d P A 2
H9'A H 0.0884 1.2615 0.0903 0.033 Uiso 0.4733(14) 1 calc PR A 2
H9'B H 0.0843 1.1211 0.1415 0.033 Uiso 0.4733(14) 1 calc PR A 2
C10' C 0.10358(11) 1.2375(5) 0.3071(6) 0.0244(7) Uani 0.4733(14) 1 d P A 2
H10C H 0.1022 1.3276 0.3281 0.029 Uiso 0.4733(14) 1 calc PR A 2
H10D H 0.0960 1.1914 0.3846 0.029 Uiso 0.4733(14) 1 calc PR A 2
C11' C 0.13719(11) 1.2041(5) 0.3092(5) 0.0237(7) Uani 0.4733(14) 1 d P A 2
H11C H 0.1472 1.2086 0.4074 0.028 Uiso 0.4733(14) 1 calc PR A 2
H11D H 0.1388 1.1172 0.2762 0.028 Uiso 0.4733(14) 1 calc PR A 2
C12' C 0.15309(12) 1.2891(6) 0.2184(6) 0.0154(7) Uani 0.4733(14) 1 d P A 2
H12C H 0.1501 1.3770 0.2448 0.018 Uiso 0.4733(14) 1 calc PR A 2
H12D H 0.1448 1.2782 0.1182 0.018 Uiso 0.4733(14) 1 calc PR A 2
C13 C 0.02461(10) 0.9680(5) 0.1780(5) 0.0244(10) Uani 0.50 1 d P . .
H13A H 0.0094 0.9501 0.2347 0.029 Uiso 0.50 1 calc PR . .
C14 C 0.01648(9) 0.9981(4) 0.0332(5) 0.0159(8) Uani 0.50 1 d P . .
C15 C 0.03988(11) 1.0235(5) -0.0464(5) 0.0240(10) Uani 0.50 1 d P . .
H15A H 0.0352 1.0457 -0.1428 0.029 Uiso 0.50 1 calc PR . .
C16 C 0.07026(10) 1.0168(5) 0.0137(5) 0.0234(10) Uani 0.50 1 d P . .
H16A H 0.0854 1.0331 -0.0435 0.028 Uiso 0.50 1 calc PR . .
C17 C 0.07817(9) 0.9865(4) 0.1567(5) 0.0138(8) Uani 0.50 1 d P . .
C18 C 0.05465(11) 0.9642(5) 0.2397(5) 0.0239(10) Uani 0.50 1 d P . .
H18A H 0.0593 0.9466 0.3373 0.029 Uiso 0.50 1 calc PR . .
C19 C 0.11097(9) 0.9754(4) 0.2213(4) 0.0137(8) Uani 0.50 1 d P . .
H1 H -0.1617 2.0256 0.4449 0.050 Uiso 1 1 d . . .
H2 H -0.2379 1.7061 0.2536 0.050 Uiso 1 1 d . . .
H3 H -0.1846 1.3631 -0.0589 0.050 Uiso 1 1 d . . .
H6 H -0.1870 1.2912 -0.3251 0.050 Uiso 1 1 d . . .
H7 H -0.1739 1.2149 -0.2210 0.050 Uiso 1 1 d . . .
H8 H 0.1920 1.2925 0.1670 0.050 Uiso 1 1 d . . .
H9 H 0.1914 1.1860 0.2405 0.050 Uiso 1 1 d . . .
H10 H 0.1990 1.2955 0.3051 0.050 Uiso 1 1 d . . .

loop_
_atom_site_aniso_label
_atom_site_aniso_U_11
_atom_site_aniso_U_22
_atom_site_aniso_U_33
_atom_site_aniso_U_23
_atom_site_aniso_U_13
_atom_site_aniso_U_12
Ga1 0.00798(10) 0.00691(11) 0.00525(9) -0.00004(7) 0.00075(7) -0.00036(8)
Ga2 0.00699(14) 0.00587(14) 0.00508(12) -0.00034(10) 0.00071(10) -0.00028(10)
P1 0.0081(2) 0.0069(2) 0.00542(19) -0.00037(16) 0.00115(16) 0.00022(18)
P2 0.0077(2) 0.0074(2) 0.0055(2) 0.00039(16) 0.00063(16) 0.00109(18)
O1 0.0128(7) 0.0075(6) 0.0067(6) -0.0008(5) -0.0005(5) -0.0001(5)
O2 0.0102(7) 0.0090(6) 0.0079(6) 0.0012(5) 0.0022(5) 0.0016(5)
O3 0.0076(6) 0.0066(6) 0.0081(6) -0.0007(5) 0.0010(5) -0.0007(5)
O4 0.0105(7) 0.0094(7) 0.0135(6) -0.0026(5) 0.0031(5) 0.0008(5)
O5 0.0095(7) 0.0141(7) 0.0109(6) -0.0021(5) 0.0025(5) -0.0009(5)
O6 0.0106(7) 0.0103(7) 0.0056(6) 0.0004(5) 0.0014(5) 0.0020(5)
O7 0.0109(7) 0.0075(6) 0.0065(6) -0.0002(5) 0.0003(5) 0.0009(5)
O8 0.0095(6) 0.0091(7) 0.0064(6) 0.0007(5) 0.0013(5) 0.0014(5)
O9 0.0122(7) 0.0071(6) 0.0057(6) 0.0002(5) -0.0006(5) -0.0006(5)
O10 0.0112(15) 0.0281(18) 0.0189(15) -0.0050(13) -0.0019(12) 0.0030(13)
O11 0.0109(15) 0.0344(19) 0.0203(15) 0.0085(14) 0.0026(12) -0.0014(13)
N1 0.0107(8) 0.0175(9) 0.0162(8) -0.0053(7) -0.0002(7) -0.0005(7)
N2 0.0140(9) 0.0103(8) 0.0162(8) -0.0014(6) 0.0065(7) -0.0015(7)
C1 0.0117(15) 0.019(2) 0.017(2) -0.0048(14) 0.0036(15) -0.0017(17)
C2 0.0143(14) 0.0221(16) 0.0182(14) 0.0002(11) 0.0025(12) 0.0011(12)
C3 0.0173(16) 0.0281(18) 0.0231(15) -0.0036(14) 0.0023(13) 0.0007(14)
C4 0.0152(16) 0.033(2) 0.0248(16) 0.0018(14) 0.0024(13) 0.0013(14)
C5 0.0181(17) 0.040(2) 0.0242(16) -0.0027(15) 0.0018(13) 0.0025(15)
C6 0.0169(16) 0.034(2) 0.0250(16) 0.0015(14) 0.0024(13) 0.0013(14)
C7 0.0186(17) 0.040(2) 0.0268(16) -0.0013(15) 0.0022(13) 0.0064(15)
C8 0.0157(16) 0.0328(19) 0.0262(16) 0.0022(14) 0.0034(13) 0.0022(14)
C9 0.0178(17) 0.036(2) 0.0281(17) 0.0013(15) 0.0048(13) 0.0074(15)
C10 0.0168(16) 0.0301(19) 0.0269(16) 0.0019(14) 0.0050(13) 0.0008(14)
C11 0.0177(16) 0.0296(18) 0.0243(16) 0.0007(14) 0.0050(13) 0.0021(14)
C12 0.0080(18) 0.0240(16) 0.013(2) 0.002(2) -0.002(2) 0.0045(13)
C1' 0.0117(15) 0.019(2) 0.017(2) -0.0048(14) 0.0036(15) -0.0017(17)
C2' 0.0143(14) 0.0221(16) 0.0182(14) 0.0002(11) 0.0025(12) 0.0011(12)
C3' 0.0173(16) 0.0281(18) 0.0231(15) -0.0036(14) 0.0023(13) 0.0007(14)
C4' 0.0152(16) 0.033(2) 0.0248(16) 0.0018(14) 0.0024(13) 0.0013(14)
C5' 0.0181(17) 0.040(2) 0.0242(16) -0.0027(15) 0.0018(13) 0.0025(15)
C6' 0.0169(16) 0.034(2) 0.0250(16) 0.0015(14) 0.0024(13) 0.0013(14)
C7' 0.0186(17) 0.040(2) 0.0268(16) -0.0013(15) 0.0022(13) 0.0064(15)
C8' 0.0157(16) 0.0328(19) 0.0262(16) 0.0022(14) 0.0034(13) 0.0022(14)
C9' 0.0178(17) 0.036(2) 0.0281(17) 0.0013(15) 0.0048(13) 0.0074(15)
C10' 0.0168(16) 0.0301(19) 0.0269(16) 0.0019(14) 0.0050(13) 0.0008(14)
C11' 0.0177(16) 0.0296(18) 0.0243(16) 0.0007(14) 0.0050(13) 0.0021(14)
C12' 0.0080(18) 0.0240(16) 0.013(2) 0.002(2) -0.002(2) 0.0045(13)
C13 0.013(2) 0.043(3) 0.018(2) -0.001(2) 0.0029(17) 0.000(2)
C14 0.011(2) 0.014(2) 0.022(2) -0.0023(16) -0.0007(16) 0.0007(16)
C15 0.017(2) 0.037(3) 0.017(2) 0.0083(19) -0.0021(17) 0.001(2)
C16 0.011(2) 0.035(3) 0.023(2) 0.007(2) 0.0000(17) -0.0010(19)
C17 0.0073(18) 0.0112(19) 0.022(2) -0.0018(16) -0.0024(15) 0.0016(15)
C18 0.017(2) 0.042(3) 0.0121(18) -0.0042(19) -0.0021(16) 0.002(2)
C19 0.0108(19) 0.0106(19) 0.0190(19) 0.0024(15) -0.0008(15) -0.0015(15)

loop_
_atom_type_symbol
_atom_type_description
_atom_type_scat_dispersion_real
_atom_type_scat_dispersion_imag
_atom_type_scat_source
C C 0.0033 0.0016 'International Tables Vol C Tables 4.2.6.8 and 6.1.1.4'
N N 0.0061 0.0033 'International Tables Vol C Tables 4.2.6.8 and 6.1.1.4'
O O 0.0106 0.0060 'International Tables Vol C Tables 4.2.6.8 and 6.1.1.4'
P P 0.1023 0.0942 'International Tables Vol C Tables 4.2.6.8 and 6.1.1.4'
Ga Ga 0.2307 1.6083 'International Tables Vol C Tables 4.2.6.8 and 6.1.1.4'
H H 0.0000 0.0000 'International Tables Vol C Tables 4.2.6.8 and 6.1.1.4'

loop_
_geom_angle_atom_site_label_1
_geom_angle_atom_site_label_2
_geom_angle_atom_site_label_3
_geom_angle
_geom_angle_site_symmetry_1
_geom_angle_site_symmetry_3
O9 Ga1 O2 97.17(6) . 4_455
O9 Ga1 O1 101.92(6) . 7_485
O2 Ga1 O1 89.58(6) 4_455 7_485
O9 Ga1 O7 98.85(6) . .
O2 Ga1 O7 95.37(6) 4_455 .
O1 Ga1 O7 157.86(6) 7_485 .
O9 Ga1 O6 91.65(6) . 6_595
O2 Ga1 O6 170.97(6) 4_455 6_595
O1 Ga1 O6 86.69(6) 7_485 6_595
O7 Ga1 O6 85.15(5) . 6_595
O9 Ga1 O8 166.07(5) . .
O2 Ga1 O8 86.89(5) 4_455 .
O1 Ga1 O8 91.40(5) 7_485 .
O7 Ga1 O8 67.42(5) . .
O6 Ga1 O8 84.98(5) 6_595 .
O9 Ga1 P2 131.78(4) . .
O2 Ga1 P2 93.18(4) 4_455 .
O1 Ga1 P2 125.19(4) 7_485 .
O7 Ga1 P2 33.13(4) . .
O6 Ga1 P2 82.31(4) 6_595 .
O8 Ga1 P2 34.37(3) . .
O9 Ga2 O9 179.998(1) 7_485 .
O9 Ga2 O3 90.45(5) 7_485 7_485
O9 Ga2 O3 89.55(5) . 7_485
O9 Ga2 O3 89.55(5) 7_485 .
O9 Ga2 O3 90.45(5) . .
O3 Ga2 O3 179.999(1) 7_485 .
O9 Ga2 O8 91.89(5) 7_485 4_445
O9 Ga2 O8 88.11(5) . 4_445
O3 Ga2 O8 90.18(5) 7_485 4_445
O3 Ga2 O8 89.82(5) . 4_445
O9 Ga2 O8 88.11(5) 7_485 6_595
O9 Ga2 O8 91.89(5) . 6_595
O3 Ga2 O8 89.82(5) 7_485 6_595
O3 Ga2 O8 90.18(5) . 6_595
O8 Ga2 O8 180.00(6) 4_445 6_595
O4 P1 O2 110.14(8) . .
O4 P1 O1 111.84(8) . .
O2 P1 O1 106.91(8) . .
O4 P1 O3 108.17(8) . .
O2 P1 O3 110.59(7) . .
O1 P1 O3 109.20(7) . .
O6 P2 O7 113.94(8) . .
O6 P2 O8 113.57(8) . .
O7 P2 O8 103.07(7) . .
O6 P2 O5 106.91(8) . .
O7 P2 O5 111.33(8) . .
O8 P2 O5 107.95(8) . .
O6 P2 Ga1 133.24(6) . .
O7 P2 Ga1 44.45(5) . .
O8 P2 Ga1 58.76(5) . .
O5 P2 Ga1 119.46(5) . .
P1 O1 Ga1 133.22(8) . 7_485
P1 O2 Ga1 134.46(8) . 4_445
P1 O3 Ga2 129.38(8) . .
P1 O4 H3 109.4 . .
P2 O5 H1 105.7 . .
P2 O6 Ga1 127.49(8) . 6_596
P2 O7 Ga1 102.41(7) . .
P2 O8 Ga2 137.39(8) . 4_455
P2 O8 Ga1 86.87(6) . .
Ga2 O8 Ga1 126.27(6) 4_455 .
Ga1 O9 Ga2 126.77(7) . .
Ga1 O9 H2 120.7 . .
Ga2 O9 H2 112.4 . .
C1' N1 C1 25.7(2) . .
C1' N1 H6 122.2 . .
C1 N1 H6 104.2 . .
C1' N1 H7 97.3 . .
C1 N1 H7 120.8 . .
H6 N1 H7 100.3 . .
C12 N2 C12' 22.27(19) . .
C12 N2 H8 117.7 . .
C12' N2 H8 97.6 . .
C12 N2 H9 109.4 . .
C12' N2 H9 113.4 . .
H8 N2 H9 113.8 . .
C12 N2 H10 101.1 . .
C12' N2 H10 117.4 . .
H8 N2 H10 103.7 . .
H9 N2 H10 110.0 . .
C2 C1 N1 110.1(3) . .
C2 C1 H1A 109.6 . .
N1 C1 H1A 109.6 . .
C2 C1 H1B 109.6 . .
N1 C1 H1B 109.6 . .
H1A C1 H1B 108.2 . .
C1 C2 C3 112.0(4) . .
C1 C2 H2A 109.2 . .
C3 C2 H2A 109.2 . .
C1 C2 H2B 109.2 . .
C3 C2 H2B 109.2 . .
H2A C2 H2B 107.9 . .
C4 C3 C2 111.2(4) . .
C4 C3 H3A 109.4 . .
C2 C3 H3A 109.4 . .
C4 C3 H3B 109.4 . .
C2 C3 H3B 109.4 . .
H3A C3 H3B 108.0 . .
C3 C4 C5 114.3(4) . .
C3 C4 H4A 108.7 . .
C5 C4 H4A 108.7 . .
C3 C4 H4B 108.7 . .
C5 C4 H4B 108.7 . .
H4A C4 H4B 107.6 . .
C6 C5 C4 111.9(4) . .
C6 C5 H5A 109.2 . .
C4 C5 H5A 109.2 . .
C6 C5 H5B 109.2 . .
C4 C5 H5B 109.2 . .
H5A C5 H5B 107.9 . .
C7 C6 C5 114.2(4) . .
C7 C6 H6A 108.7 . .
C5 C6 H6A 108.7 . .
C7 C6 H6B 108.7 . .
C5 C6 H6B 108.7 . .
H6A C6 H6B 107.6 . .
C8 C7 C6 112.7(4) . .
C8 C7 H7A 109.1 . .
C6 C7 H7A 109.1 . .
C8 C7 H7B 109.1 . .
C6 C7 H7B 109.1 . .
H7A C7 H7B 107.8 . .
C7 C8 C9 113.7(4) . .
C7 C8 H8A 108.8 . .
C9 C8 H8A 108.8 . .
C7 C8 H8B 108.8 . .
C9 C8 H8B 108.8 . .
H8A C8 H8B 107.7 . .
C10 C9 C8 113.7(4) . .
C10 C9 H9A 108.8 . .
C8 C9 H9A 108.8 . .
C10 C9 H9B 108.8 . .
C8 C9 H9B 108.8 . .
H9A C9 H9B 107.7 . .
C9 C10 C11 112.5(4) . .
C9 C10 H10A 109.1 . .
C11 C10 H10A 109.1 . .
C9 C10 H10B 109.1 . .
C11 C10 H10B 109.1 . .
H10A C10 H10B 107.8 . .
C12 C11 C10 111.0(4) . .
C12 C11 H11A 109.4 . .
C10 C11 H11A 109.4 . .
C12 C11 H11B 109.4 . .
C10 C11 H11B 109.4 . .
H11A C11 H11B 108.0 . .
N2 C12 C11 108.8(3) . .
N2 C12 H12A 109.9 . .
C11 C12 H12A 109.9 . .
N2 C12 H12B 109.9 . .
C11 C12 H12B 109.9 . .
H12A C12 H12B 108.3 . .
N1 C1' C2' 115.7(4) . .
N1 C1' H1'A 108.4 . .
C2' C1' H1'A 108.4 . .
N1 C1' H1'B 108.4 . .
C2' C1' H1'B 108.4 . .
H1'A C1' H1'B 107.4 . .
C1' C2' C3' 111.1(4) . .
C1' C2' H2'A 109.4 . .
C3' C2' H2'A 109.4 . .
C1' C2' H2'B 109.4 . .
C3' C2' H2'B 109.4 . .
H2'A C2' H2'B 108.0 . .
C4' C3' C2' 115.1(4) . .
C4' C3' H3'A 108.5 . .
C2' C3' H3'A 108.5 . .
C4' C3' H3'B 108.5 . .
C2' C3' H3'B 108.5 . .
H3'A C3' H3'B 107.5 . .
C3' C4' C5' 113.7(4) . .
C3' C4' H4'A 108.8 . .
C5' C4' H4'A 108.8 . .
C3' C4' H4'B 108.8 . .
C5' C4' H4'B 108.8 . .
H4'A C4' H4'B 107.7 . .
C6' C5' C4' 114.6(4) . .
C6' C5' H5'A 108.6 . .
C4' C5' H5'A 108.6 . .
C6' C5' H5'B 108.6 . .
C4' C5' H5'B 108.6 . .
H5'A C5' H5'B 107.6 . .
C5' C6' C7' 115.4(4) . .
C5' C6' H6'A 108.4 . .
C7' C6' H6'A 108.4 . .
C5' C6' H6'B 108.4 . .
C7' C6' H6'B 108.4 . .
H6'A C6' H6'B 107.5 . .
C8' C7' C6' 113.4(4) . .
C8' C7' H7'A 108.9 . .
C6' C7' H7'A 108.9 . .
C8' C7' H7'B 108.9 . .
C6' C7' H7'B 108.9 . .
H7'A C7' H7'B 107.7 . .
C7' C8' C9' 116.5(4) . .
C7' C8' H8'A 108.2 . .
C9' C8' H8'A 108.2 . .
C7' C8' H8'B 108.2 . .
C9' C8' H8'B 108.2 . .
H8'A C8' H8'B 107.3 . .
C8' C9' C10' 110.9(4) . .
C8' C9' H9'A 109.5 . .
C10' C9' H9'A 109.5 . .
C8' C9' H9'B 109.5 . .
C10' C9' H9'B 109.5 . .
H9'A C9' H9'B 108.0 . .
C11' C10' C9' 117.0(4) . .
C11' C10' H10C 108.0 . .
C9' C10' H10C 108.0 . .
C11' C10' H10D 108.0 . .
C9' C10' H10D 108.0 . .
H10C C10' H10D 107.3 . .
C12' C11' C10' 113.1(4) . .
C12' C11' H11C 109.0 . .
C10' C11' H11C 109.0 . .
C12' C11' H11D 109.0 . .
C10' C11' H11D 109.0 . .
H11C C11' H11D 107.8 . .
C11' C12' N2 110.1(4) . .
C11' C12' H12C 109.6 . .
N2 C12' H12C 109.6 . .
C11' C12' H12D 109.6 . .
N2 C12' H12D 109.6 . .
H12C C12' H12D 108.2 . .
C18 C13 C14 121.8(4) . .
C18 C13 H13A 119.1 . .
C14 C13 H13A 119.1 . .
C15 C14 C13 116.9(4) . .
C15 C14 C14 121.8(5) . 5_575
C13 C14 C14 121.3(5) . 5_575
C14 C15 C16 121.8(4) . .
C14 C15 H15A 119.1 . .
C16 C15 H15A 119.1 . .
C17 C16 C15 121.1(4) . .
C17 C16 H16A 119.5 . .
C15 C16 H16A 119.5 . .
C16 C17 C18 117.7(4) . .
C16 C17 C19 121.3(4) . .
C18 C17 C19 121.0(4) . .
C13 C18 C17 120.7(4) . .
C13 C18 H18A 119.6 . .
C17 C18 H18A 119.6 . .
O11 C19 O10 124.6(4) . .
O11 C19 C17 118.8(4) . .
O10 C19 C17 116.6(4) . .

loop_
_geom_bond_atom_site_label_1
_geom_bond_atom_site_label_2
_geom_bond_distance
_geom_bond_site_symmetry_2
Ga1 O9 1.8789(13) .
Ga1 O2 1.9082(13) 4_455
Ga1 O1 1.9104(13) 7_485
Ga1 O7 1.9673(13) .
Ga1 O6 2.0219(13) 6_595
Ga1 O8 2.3493(13) .
Ga1 P2 2.7435(5) .
Ga2 O9 1.9447(12) 7_485
Ga2 O9 1.9447(12) .
Ga2 O3 1.9545(13) 7_485
Ga2 O3 1.9546(13) .
Ga2 O8 1.9963(13) 4_445
Ga2 O8 1.9963(13) 6_595
P1 O4 1.5027(14) .
P1 O2 1.5467(14) .
P1 O1 1.5541(13) .
P1 O3 1.5598(14) .
P2 O6 1.5243(13) .
P2 O7 1.5354(14) .
P2 O8 1.5511(14) .
P2 O5 1.5558(15) .
O1 Ga1 1.9103(13) 7_485
O2 Ga1 1.9081(13) 4_445
O4 H3 0.8563 .
O5 H1 0.9055 .
O6 Ga1 2.0220(13) 6_596
O8 Ga2 1.9963(13) 4_455
O9 H2 0.8676 .
O10 C19 1.274(5) .
O11 C19 1.246(5) .
N1 C1' 1.461(6) .
N1 C1 1.542(5) .
N1 H6 0.9260 .
N1 H7 0.8119 .
N2 C12 1.447(5) .
N2 C12' 1.568(6) .
N2 H8 0.7994 .
N2 H9 0.7719 .
N2 H10 0.8428 .
C1 C2 1.514(6) .
C1 H1A 0.9700 .
C1 H1B 0.9700 .
C2 C3 1.532(6) .
C2 H2A 0.9700 .
C2 H2B 0.9700 .
C3 C4 1.524(6) .
C3 H3A 0.9700 .
C3 H3B 0.9700 .
C4 C5 1.529(6) .
C4 H4A 0.9700 .
C4 H4B 0.9700 .
C5 C6 1.521(6) .
C5 H5A 0.9700 .
C5 H5B 0.9700 .
C6 C7 1.515(6) .
C6 H6A 0.9700 .
C6 H6B 0.9700 .
C7 C8 1.514(6) .
C7 H7A 0.9700 .
C7 H7B 0.9700 .
C8 C9 1.521(6) .
C8 H8A 0.9700 .
C8 H8B 0.9700 .
C9 C10 1.502(6) .
C9 H9A 0.9700 .
C9 H9B 0.9700 .
C10 C11 1.527(6) .
C10 H10A 0.9700 .
C10 H10B 0.9700 .
C11 C12 1.506(6) .
C11 H11A 0.9700 .
C11 H11B 0.9700 .
C12 H12A 0.9700 .
C12 H12B 0.9700 .
C1' C2' 1.502(7) .
C1' H1'A 0.9700 .
C1' H1'B 0.9700 .
C2' C3' 1.526(7) .
C2' H2'A 0.9700 .
C2' H2'B 0.9700 .
C3' C4' 1.515(7) .
C3' H3'A 0.9700 .
C3' H3'B 0.9700 .
C4' C5' 1.520(7) .
C4' H4'A 0.9700 .
C4' H4'B 0.9700 .
C5' C6' 1.518(7) .
C5' H5'A 0.9700 .
C5' H5'B 0.9700 .
C6' C7' 1.528(7) .
C6' H6'A 0.9700 .
C6' H6'B 0.9700 .
C7' C8' 1.505(7) .
C7' H7'A 0.9700 .
C7' H7'B 0.9700 .
C8' C9' 1.527(7) .
C8' H8'A 0.9700 .
C8' H8'B 0.9700 .
C9' C10' 1.536(7) .
C9' H9'A 0.9700 .
C9' H9'B 0.9700 .
C10' C11' 1.530(7) .
C10' H10C 0.9700 .
C10' H10D 0.9700 .
C11' C12' 1.476(8) .
C11' H11C 0.9700 .
C11' H11D 0.9700 .
C12' H12C 0.9700 .
C12' H12D 0.9700 .
C13 C18 1.383(6) .
C13 C14 1.395(6) .
C13 H13A 0.9300 .
C14 C15 1.381(6) .
C14 C14 1.514(8) 5_575
C15 C16 1.394(6) .
C15 H15A 0.9300 .
C16 C17 1.378(6) .
C16 H16A 0.9300 .
C17 C18 1.400(6) .
C17 C19 1.506(5) .
C18 H18A 0.9300 .
